data_2211295
loop_
_publ_author_name
'Fu, Ai-Yun'
'Li, Yu'
'Wang, Da-Qi'
'Zhou, Lian-Wen'
'Fu, Shi-Zhou'

_publ_section_title
;
 [5-(Dibromomethyl)-3-methylbenzyl]triphenylphosphonium bromide
;
_journal_coeditor_code BI2094
_journal_issue 12
_journal_name_full 'Acta Crystallographica Section E'
_journal_page_first o5675
_journal_page_last o5676
_journal_paper_doi 10.1107/S1600536806047787
_journal_volume 62
_journal_year 2006
_chemical_formula_moiety 'C27 H24 Br2 P 1+, Br 1-'
_chemical_formula_sum 'C27 H24 Br3 P'
_chemical_formula_weight 619.16
_chemical_name_systematic
;
(3-methyl-5-bibromomethylbenzyl)trisphenylphosphonium bromide
;
_space_group_IT_number 14
_symmetry_cell_setting monoclinic
_symmetry_space_group_name_Hall '-P 2ybc'
_symmetry_space_group_name_H-M 'P 1 21/c 1'
_atom_sites_solution_hydrogens geom
_atom_sites_solution_primary direct
_atom_sites_solution_secondary difmap
_audit_creation_method SHELXL-97
_cell_angle_alpha 90.00
_cell_angle_beta 91.387(2)
_cell_angle_gamma 90.00
_cell_formula_units_Z 8
_cell_length_a 12.307(3)
_cell_length_b 21.789(4)
_cell_length_c 19.849(3)
_cell_measurement_reflns_used 3692
_cell_measurement_temperature 298(2)
_cell_measurement_theta_max 19.471
_cell_measurement_theta_min 2.142
_cell_volume 5321.1(18)
_computing_cell_refinement 'SAINT (Bruker, 1997)'
_computing_data_collection 'SMART (Bruker, 1997)'
_computing_data_reduction SAINT
_computing_molecular_graphics 'SHELXTL (Bruker, 1997)'
_computing_publication_material SHELXTL
_computing_structure_refinement 'SHELXL97 (Sheldrick, 1997)'
_computing_structure_solution 'SHELXS97 (Sheldrick, 1997)'
_diffrn_ambient_temperature 298(2)
_diffrn_measured_fraction_theta_full 0.988
_diffrn_measured_fraction_theta_max 0.988
_diffrn_measurement_device_type 'Bruker SMART CCD'
_diffrn_measurement_method '\f and \w scans'
_diffrn_radiation_monochromator graphite
_diffrn_radiation_source 'fine-focus sealed tube'
_diffrn_radiation_type MoK\a
_diffrn_radiation_wavelength 0.71073
_diffrn_reflns_av_R_equivalents 0.0815
_diffrn_reflns_av_sigmaI/netI 0.1153
_diffrn_reflns_limit_h_max 14
_diffrn_reflns_limit_h_min -14
_diffrn_reflns_limit_k_max 25
_diffrn_reflns_limit_k_min -21
_diffrn_reflns_limit_l_max 22
_diffrn_reflns_limit_l_min -23
_diffrn_reflns_number 27500
_diffrn_reflns_theta_full 25.02
_diffrn_reflns_theta_max 25.02
_diffrn_reflns_theta_min 1.90
_diffrn_standards_number 0
_exptl_absorpt_coefficient_mu 4.621
_exptl_absorpt_correction_T_max 0.262
_exptl_absorpt_correction_T_min 0.182
_exptl_absorpt_correction_type multi-scan
_exptl_absorpt_process_details '(SADABS; Sheldrick, 1996)'
_exptl_crystal_colour yellow
_exptl_crystal_density_diffrn 1.546
_exptl_crystal_density_method 'not measured'
_exptl_crystal_description block
_exptl_crystal_F_000 2448
_exptl_crystal_size_max 0.43
_exptl_crystal_size_mid 0.37
_exptl_crystal_size_min 0.29
_refine_diff_density_max 1.121
_refine_diff_density_min -0.838
_refine_ls_extinction_method none
_refine_ls_goodness_of_fit_ref 1.009
_refine_ls_hydrogen_treatment constr
_refine_ls_matrix_type full
_refine_ls_number_parameters 559
_refine_ls_number_reflns 9287
_refine_ls_number_restraints 0
_refine_ls_restrained_S_all 1.009
_refine_ls_R_factor_all 0.1491
_refine_ls_R_factor_gt 0.0558
_refine_ls_shift/su_max 0.000
_refine_ls_shift/su_mean 0.000
_refine_ls_structure_factor_coef Fsqd
_refine_ls_weighting_details 'calc w=1/[\s^2^(Fo^2^)+(0.0549P)^2^] where P=(Fo^2^+2Fc^2^)/3'
_refine_ls_weighting_scheme calc
_refine_ls_wR_factor_gt 0.1137
_refine_ls_wR_factor_ref 0.1376
_reflns_number_gt 4405
_reflns_number_total 9287
_reflns_threshold_expression I>2\s(I)
_cod_data_source_file bi2094.cif
_cod_data_source_block I
_cod_original_cell_volume 5321.2(17)
_cod_original_sg_symbol_H-M 'P 21/c'
_cod_database_code 2211295
_cod_database_fobs_code 2211295

loop_
_symmetry_equiv_pos_as_xyz
'x, y, z'
'-x, y+1/2, -z+1/2'
'-x, -y, -z'
'x, -y-1/2, z-1/2'

loop_
_atom_site_type_symbol
_atom_site_label
_atom_site_fract_x
_atom_site_fract_y
_atom_site_fract_z
_atom_site_U_iso_or_equiv
_atom_site_adp_type
_atom_site_calc_flag
_atom_site_refinement_flags
_atom_site_occupancy
Br Br1 0.81894(6) 0.10816(3) 0.52280(3) 0.0499(2) Uani d . 1
Br Br2 0.68322(6) 0.55868(3) 0.59032(3) 0.0496(2) Uani d . 1
Br Br3 0.97719(11) 0.81187(6) 0.23683(7) 0.1364(5) Uani d . 1
Br Br4 0.75011(12) 0.76034(5) 0.28265(7) 0.1440(6) Uani d . 1
Br Br5 0.79682(12) 0.23349(5) 0.34302(6) 0.1416(6) Uani d . 1
Br Br6 0.54840(10) 0.21582(4) 0.37222(6) 0.1113(4) Uani d . 1
P P1 0.82123(13) 0.89736(7) 0.54084(8) 0.0340(4) Uani d . 1
P P2 0.67387(14) 0.48560(7) 0.37598(8) 0.0389(4) Uani d . 1
C C1 0.8427(5) 0.9352(3) 0.4056(3) 0.0345(15) Uani d . 1
C C2 0.8543(5) 0.8841(3) 0.3656(3) 0.0481(18) Uani d . 1
H H2 0.8876 0.8491 0.3832 0.058 Uiso calc R 1
C C3 0.8160(6) 0.8846(3) 0.2979(4) 0.055(2) Uani d . 1
C C4 0.7651(6) 0.9372(4) 0.2730(4) 0.064(2) Uani d . 1
H H4 0.7386 0.9376 0.2287 0.076 Uiso calc R 1
C C5 0.7530(6) 0.9883(3) 0.3120(4) 0.0529(19) Uani d . 1
C C6 0.7913(5) 0.9865(3) 0.3771(3) 0.0436(17) Uani d . 1
H H6 0.7829 1.0212 0.4038 0.052 Uiso calc R 1
C C7 0.8894(5) 0.9385(3) 0.4756(3) 0.0365(15) Uani d . 1
H H7A 0.8925 0.9814 0.4885 0.044 Uiso calc R 1
H H7B 0.9637 0.9238 0.4745 0.044 Uiso calc R 1
C C8 0.8282(8) 0.8314(4) 0.2521(4) 0.095(3) Uani d . 1
H H8 0.7956 0.8432 0.2084 0.114 Uiso calc R 1
C C9 0.7067(7) 1.0485(4) 0.2820(4) 0.094(3) Uani d . 1
H H9A 0.7042 1.0792 0.3166 0.141 Uiso calc R 1
H H9B 0.6347 1.0414 0.2640 0.141 Uiso calc R 1
H H9C 0.7525 1.0625 0.2466 0.141 Uiso calc R 1
C C10 0.6797(5) 0.9166(3) 0.5425(3) 0.0373(16) Uani d . 1
C C11 0.6098(5) 0.8976(3) 0.4904(3) 0.0466(17) Uani d . 1
H H11 0.6368 0.8775 0.4530 0.056 Uiso calc R 1
C C12 0.5006(6) 0.9090(3) 0.4949(4) 0.057(2) Uani d . 1
H H12 0.4530 0.8953 0.4611 0.069 Uiso calc R 1
C C13 0.4614(6) 0.9404(4) 0.5490(5) 0.066(2) Uani d . 1
H H13 0.3872 0.9475 0.5522 0.079 Uiso calc R 1
C C14 0.5311(7) 0.9610(3) 0.5978(4) 0.066(2) Uani d . 1
H H14 0.5036 0.9837 0.6332 0.079 Uiso calc R 1
C C15 0.6390(6) 0.9498(3) 0.5970(4) 0.0517(19) Uani d . 1
H H15 0.6851 0.9638 0.6315 0.062 Uiso calc R 1
C C16 0.8862(5) 0.9168(3) 0.6196(3) 0.0360(16) Uani d . 1
C C17 0.9121(5) 0.9771(3) 0.6343(3) 0.0424(17) Uani d . 1
H H17 0.8935 1.0079 0.6037 0.051 Uiso calc R 1
C C18 0.9653(6) 0.9918(3) 0.6936(4) 0.056(2) Uani d . 1
H H18 0.9849 1.0323 0.7024 0.067 Uiso calc R 1
C C19 0.9889(7) 0.9480(5) 0.7388(4) 0.072(2) Uani d . 1
H H19 1.0233 0.9584 0.7794 0.087 Uiso calc R 1
C C20 0.9627(8) 0.8870(4) 0.7257(4) 0.091(3) Uani d . 1
H H20 0.9798 0.8566 0.7572 0.109 Uiso calc R 1
C C21 0.9114(7) 0.8721(3) 0.6660(4) 0.067(2) Uani d . 1
H H21 0.8936 0.8315 0.6568 0.080 Uiso calc R 1
C C22 0.8332(5) 0.8161(3) 0.5302(3) 0.0405(16) Uani d . 1
C C23 0.7466(6) 0.7783(3) 0.5442(4) 0.063(2) Uani d . 1
H H23 0.6799 0.7952 0.5552 0.075 Uiso calc R 1
C C24 0.7592(7) 0.7151(3) 0.5419(4) 0.072(2) Uani d . 1
H H24 0.7015 0.6897 0.5529 0.086 Uiso calc R 1
C C25 0.8537(7) 0.6904(3) 0.5242(4) 0.067(2) Uani d . 1
H H25 0.8608 0.6480 0.5211 0.081 Uiso calc R 1
C C26 0.9394(6) 0.7273(3) 0.5106(4) 0.068(2) Uani d . 1
H H26 1.0051 0.7096 0.4991 0.082 Uiso calc R 1
C C27 0.9318(6) 0.7908(3) 0.5134(3) 0.0523(19) Uani d . 1
H H27 0.9912 0.8156 0.5042 0.063 Uiso calc R 1
C C28 0.6606(5) 0.3912(3) 0.4728(3) 0.0391(16) Uani d . 1
C C29 0.6516(5) 0.3393(3) 0.4321(3) 0.0459(18) Uani d . 1
H H29 0.6177 0.3415 0.3898 0.055 Uiso calc R 1
C C30 0.6950(6) 0.2834(3) 0.4565(3) 0.0472(18) Uani d . 1
C C31 0.7416(6) 0.2801(3) 0.5191(4) 0.0523(19) Uani d . 1
H H31 0.7694 0.2428 0.5345 0.063 Uiso calc R 1
C C32 0.7485(6) 0.3312(3) 0.5603(3) 0.0504(18) Uani d . 1
C C33 0.7104(5) 0.3864(3) 0.5358(3) 0.0431(17) Uani d . 1
H H33 0.7183 0.4214 0.5622 0.052 Uiso calc R 1
C C34 0.6121(5) 0.4523(3) 0.4482(3) 0.0373(16) Uani d . 1
H H34A 0.6172 0.4816 0.4850 0.045 Uiso calc R 1
H H34B 0.5355 0.4461 0.4377 0.045 Uiso calc R 1
C C35 0.6881(7) 0.2278(3) 0.4115(4) 0.067(2) Uani d . 1
H H35 0.7053 0.1917 0.4392 0.080 Uiso calc R 1
C C36 0.7990(8) 0.3274(4) 0.6306(4) 0.095(3) Uani d . 1
H H36A 0.8206 0.2858 0.6398 0.142 Uiso calc R 1
H H36B 0.7469 0.3402 0.6629 0.142 Uiso calc R 1
H H36C 0.8615 0.3537 0.6335 0.142 Uiso calc R 1
C C37 0.6132(5) 0.5591(3) 0.3607(3) 0.0438(17) Uani d . 1
C C38 0.5990(8) 0.5783(4) 0.2958(4) 0.092(3) Uani d . 1
H H38 0.6186 0.5525 0.2607 0.110 Uiso calc R 1
C C39 0.5562(11) 0.6352(6) 0.2813(6) 0.140(5) Uani d . 1
H H39 0.5491 0.6486 0.2370 0.168 Uiso calc R 1
C C40 0.5239(8) 0.6721(5) 0.3338(7) 0.108(4) Uani d . 1
H H40 0.4911 0.7097 0.3242 0.130 Uiso calc R 1
C C41 0.5392(7) 0.6544(4) 0.4001(6) 0.090(3) Uani d . 1
H H41 0.5197 0.6803 0.4350 0.108 Uiso calc R 1
C C42 0.5843(6) 0.5971(4) 0.4138(4) 0.067(2) Uani d . 1
H H42 0.5952 0.5842 0.4582 0.080 Uiso calc R 1
C C43 0.8169(5) 0.4937(3) 0.3915(3) 0.0441(17) Uani d . 1
C C44 0.8612(6) 0.5514(3) 0.4067(3) 0.0550(19) Uani d . 1
H H44 0.8161 0.5856 0.4077 0.066 Uiso calc R 1
C C45 0.9723(7) 0.5581(4) 0.4203(4) 0.067(2) Uani d . 1
H H45 1.0008 0.5963 0.4318 0.081 Uiso calc R 1
C C46 1.0384(7) 0.5084(5) 0.4166(4) 0.070(2) Uani d . 1
H H46 1.1129 0.5130 0.4238 0.083 Uiso calc R 1
C C47 0.9968(7) 0.4526(4) 0.4025(4) 0.071(2) Uani d . 1
H H47 1.0435 0.4191 0.4012 0.086 Uiso calc R 1
C C48 0.8856(6) 0.4432(3) 0.3896(4) 0.062(2) Uani d . 1
H H48 0.8585 0.4042 0.3800 0.074 Uiso calc R 1
C C49 0.6495(6) 0.4396(3) 0.3024(3) 0.0427(17) Uani d . 1
C C50 0.7316(7) 0.4282(4) 0.2572(4) 0.069(2) Uani d . 1
H H50 0.8009 0.4438 0.2654 0.083 Uiso calc R 1
C C51 0.7103(9) 0.3937(4) 0.2001(4) 0.089(3) Uani d . 1
H H51 0.7646 0.3873 0.1692 0.106 Uiso calc R 1
C C52 0.6091(9) 0.3687(4) 0.1890(4) 0.081(3) Uani d . 1
H H52 0.5955 0.3440 0.1516 0.097 Uiso calc R 1
C C53 0.5283(7) 0.3807(4) 0.2333(4) 0.077(2) Uani d . 1
H H53 0.4591 0.3647 0.2249 0.092 Uiso calc R 1
C C54 0.5471(6) 0.4156(3) 0.2900(3) 0.058(2) Uani d . 1
H H54 0.4913 0.4230 0.3197 0.069 Uiso calc R 1

loop_
_atom_site_aniso_label
_atom_site_aniso_U_11
_atom_site_aniso_U_22
_atom_site_aniso_U_33
_atom_site_aniso_U_12
_atom_site_aniso_U_13
_atom_site_aniso_U_23
Br1 0.0448(4) 0.0437(4) 0.0612(5) 0.0061(3) -0.0001(4) 0.0061(3)
Br2 0.0456(5) 0.0547(4) 0.0484(4) -0.0016(3) -0.0029(4) -0.0052(3)
Br3 0.1294(11) 0.1283(9) 0.1545(11) -0.0031(8) 0.0662(9) -0.0618(8)
Br4 0.1640(12) 0.0905(8) 0.1798(12) -0.0537(8) 0.0486(10) -0.0545(8)
Br5 0.1812(13) 0.1089(9) 0.1387(11) -0.0047(8) 0.0895(10) -0.0359(7)
Br6 0.1338(10) 0.0790(7) 0.1193(9) -0.0323(6) -0.0325(7) -0.0220(6)
P1 0.0333(10) 0.0330(9) 0.0358(10) -0.0002(8) -0.0017(8) 0.0019(7)
P2 0.0344(10) 0.0471(11) 0.0351(10) -0.0022(8) -0.0031(8) 0.0058(8)
C1 0.034(4) 0.038(4) 0.033(4) 0.001(3) 0.010(3) -0.002(3)
C2 0.044(4) 0.043(4) 0.058(5) -0.002(3) 0.012(4) -0.001(4)
C3 0.063(5) 0.064(5) 0.038(5) -0.022(4) 0.016(4) -0.017(4)
C4 0.050(5) 0.099(7) 0.042(5) -0.016(5) -0.009(4) 0.010(5)
C5 0.048(5) 0.069(5) 0.042(5) 0.009(4) 0.000(4) 0.004(4)
C6 0.038(4) 0.053(5) 0.040(5) 0.005(3) 0.005(4) -0.001(3)
C7 0.039(4) 0.039(4) 0.032(4) 0.002(3) -0.001(3) 0.001(3)
C8 0.119(8) 0.095(7) 0.072(6) -0.019(6) 0.015(6) -0.033(5)
C9 0.060(6) 0.168(9) 0.054(5) 0.032(6) -0.005(5) 0.041(6)
C10 0.029(4) 0.031(4) 0.052(4) -0.001(3) -0.006(4) 0.003(3)
C11 0.033(4) 0.057(5) 0.049(5) -0.002(3) 0.000(4) -0.005(3)
C12 0.053(5) 0.055(5) 0.064(5) -0.004(4) -0.012(4) 0.004(4)
C13 0.030(5) 0.078(6) 0.090(7) -0.003(4) 0.003(5) 0.010(5)
C14 0.050(6) 0.065(5) 0.083(6) 0.011(4) 0.016(5) -0.012(4)
C15 0.043(5) 0.053(5) 0.059(5) 0.006(4) 0.004(4) 0.001(4)
C16 0.039(4) 0.041(4) 0.028(4) 0.001(3) 0.001(3) 0.005(3)
C17 0.048(5) 0.048(5) 0.031(4) -0.006(3) -0.001(3) 0.005(3)
C18 0.058(5) 0.067(5) 0.043(5) -0.013(4) 0.008(4) -0.009(4)
C19 0.076(6) 0.101(7) 0.040(5) -0.004(5) -0.008(4) -0.006(5)
C20 0.137(9) 0.082(7) 0.053(6) 0.011(6) -0.039(6) 0.016(5)
C21 0.104(7) 0.055(5) 0.040(5) 0.004(4) -0.016(5) 0.014(4)
C22 0.044(5) 0.029(4) 0.049(4) -0.004(3) 0.001(4) 0.001(3)
C23 0.053(5) 0.046(5) 0.089(6) -0.005(4) 0.011(5) 0.004(4)
C24 0.073(6) 0.038(5) 0.104(7) -0.012(4) -0.007(5) 0.008(4)
C25 0.071(6) 0.039(5) 0.092(6) 0.007(5) -0.007(5) -0.006(4)
C26 0.050(5) 0.050(5) 0.105(7) 0.023(4) 0.003(5) -0.001(4)
C27 0.053(5) 0.038(4) 0.067(5) 0.003(4) 0.008(4) 0.003(3)
C28 0.041(4) 0.039(4) 0.037(4) -0.002(3) 0.005(3) 0.004(3)
C29 0.061(5) 0.035(4) 0.042(4) -0.004(3) 0.004(4) -0.005(3)
C30 0.067(5) 0.028(4) 0.047(5) -0.001(3) 0.004(4) 0.002(3)
C31 0.063(5) 0.041(4) 0.053(5) 0.006(4) -0.002(4) 0.003(4)
C32 0.050(5) 0.055(5) 0.046(5) 0.005(4) -0.003(4) 0.015(4)
C33 0.052(5) 0.043(4) 0.033(4) -0.005(3) -0.012(4) 0.000(3)
C34 0.035(4) 0.044(4) 0.033(4) -0.005(3) 0.001(3) -0.007(3)
C35 0.097(7) 0.045(5) 0.058(5) -0.004(4) 0.005(5) 0.003(4)
C36 0.147(9) 0.077(6) 0.058(6) 0.016(6) -0.036(6) 0.008(4)
C37 0.039(4) 0.047(4) 0.045(4) -0.017(3) -0.012(4) 0.013(4)
C38 0.153(10) 0.056(6) 0.064(6) 0.004(6) -0.033(6) 0.015(5)
C39 0.216(15) 0.083(9) 0.117(10) -0.030(9) -0.094(10) 0.032(7)
C40 0.081(7) 0.068(7) 0.172(12) 0.004(5) -0.049(8) 0.061(8)
C41 0.090(7) 0.050(6) 0.133(9) 0.013(5) 0.035(7) 0.016(6)
C42 0.063(6) 0.065(6) 0.073(6) 0.016(4) 0.015(5) 0.027(5)
C43 0.032(4) 0.062(5) 0.039(4) -0.011(4) 0.000(3) -0.001(3)
C44 0.047(5) 0.066(5) 0.052(5) 0.002(4) 0.008(4) -0.010(4)
C45 0.042(5) 0.103(7) 0.057(5) -0.020(5) 0.001(4) -0.025(5)
C46 0.044(5) 0.116(8) 0.049(5) -0.006(6) 0.002(4) 0.002(5)
C47 0.053(6) 0.096(7) 0.066(6) 0.031(5) 0.000(5) 0.024(5)
C48 0.056(6) 0.060(5) 0.069(5) 0.013(4) 0.004(4) 0.014(4)
C49 0.049(5) 0.055(4) 0.024(4) -0.004(4) -0.001(3) -0.001(3)
C50 0.062(6) 0.103(6) 0.043(5) -0.015(5) 0.018(4) -0.005(5)
C51 0.107(9) 0.107(7) 0.053(6) -0.009(6) 0.030(6) -0.026(5)
C52 0.115(9) 0.085(6) 0.042(5) 0.002(6) -0.001(6) -0.016(4)
C53 0.078(7) 0.089(6) 0.062(6) -0.007(5) -0.016(5) -0.023(5)
C54 0.042(5) 0.087(6) 0.044(5) 0.002(4) 0.000(4) -0.014(4)

loop_
_atom_type_symbol
_atom_type_description
_atom_type_scat_dispersion_real
_atom_type_scat_dispersion_imag
_atom_type_scat_source
C C 0.0033 0.0016 'International Tables Vol C Tables 4.2.6.8 and 6.1.1.4'
H H 0.0000 0.0000 'International Tables Vol C Tables 4.2.6.8 and 6.1.1.4'
P P 0.1023 0.0942 'International Tables Vol C Tables 4.2.6.8 and 6.1.1.4'
Br Br -0.2901 2.4595 'International Tables Vol C Tables 4.2.6.8 and 6.1.1.4'

loop_
_geom_angle_atom_site_label_1
_geom_angle_atom_site_label_2
_geom_angle_atom_site_label_3
_geom_angle
C22 P1 C16 107.6(3)
C22 P1 C10 108.4(3)
C16 P1 C10 110.0(3)
C22 P1 C7 111.5(3)
C16 P1 C7 107.7(3)
C10 P1 C7 111.5(3)
C43 P2 C37 110.3(3)
C43 P2 C49 109.9(3)
C37 P2 C49 107.5(3)
C43 P2 C34 109.7(3)
C37 P2 C34 108.3(3)
C49 P2 C34 111.1(3)
C2 C1 C6 117.7(6)
C2 C1 C7 122.3(6)
C6 C1 C7 119.9(5)
C1 C2 C3 120.4(6)
C1 C2 H2 119.8
C3 C2 H2 119.8
C4 C3 C2 118.7(6)
C4 C3 C8 118.5(8)
C2 C3 C8 122.8(8)
C5 C4 C3 121.6(7)
C5 C4 H4 119.2
C3 C4 H4 119.2
C6 C5 C4 118.2(7)
C6 C5 C9 120.4(7)
C4 C5 C9 121.2(7)
C5 C6 C1 123.3(6)
C5 C6 H6 118.3
C1 C6 H6 118.4
C1 C7 P1 118.0(4)
C1 C7 H7A 107.8
P1 C7 H7A 107.8
C1 C7 H7B 107.8
P1 C7 H7B 107.8
H7A C7 H7B 107.1
C3 C8 Br3 112.5(6)
C3 C8 Br4 112.0(5)
Br3 C8 Br4 110.9(5)
C3 C8 H8 107.0
Br3 C8 H8 107.0
Br4 C8 H8 107.0
C5 C9 H9A 109.4
C5 C9 H9B 109.5
H9A C9 H9B 109.5
C5 C9 H9C 109.5
H9A C9 H9C 109.5
H9B C9 H9C 109.5
C11 C10 C15 120.0(6)
C11 C10 P1 120.1(5)
C15 C10 P1 119.9(5)
C12 C11 C10 119.2(6)
C12 C11 H11 120.4
C10 C11 H11 120.4
C11 C12 C13 120.3(7)
C11 C12 H12 119.8
C13 C12 H12 119.8
C14 C13 C12 119.8(7)
C14 C13 H13 120.1
C12 C13 H13 120.1
C15 C14 C13 122.4(7)
C15 C14 H14 118.8
C13 C14 H14 118.8
C14 C15 C10 118.2(7)
C14 C15 H15 120.9
C10 C15 H15 120.9
C21 C16 C17 119.1(6)
C21 C16 P1 120.5(5)
C17 C16 P1 120.4(5)
C18 C17 C16 120.4(6)
C18 C17 H17 119.8
C16 C17 H17 119.8
C19 C18 C17 120.1(7)
C19 C18 H18 120.0
C17 C18 H18 119.9
C18 C19 C20 120.7(8)
C18 C19 H19 119.6
C20 C19 H19 119.6
C21 C20 C19 119.2(7)
C21 C20 H20 120.4
C19 C20 H20 120.4
C20 C21 C16 120.4(7)
C20 C21 H21 119.8
C16 C21 H21 119.8
C23 C22 C27 119.8(6)
C23 C22 P1 120.0(5)
C27 C22 P1 119.9(5)
C22 C23 C24 119.9(7)
C22 C23 H23 120.1
C24 C23 H23 120.1
C25 C24 C23 120.5(7)
C25 C24 H24 119.8
C23 C24 H24 119.7
C24 C25 C26 119.8(7)
C24 C25 H25 120.1
C26 C25 H25 120.1
C25 C26 C27 122.0(7)
C25 C26 H26 119.0
C27 C26 H26 119.0
C22 C27 C26 117.9(6)
C22 C27 H27 121.0
C26 C27 H27 121.1
C33 C28 C29 119.4(6)
C33 C28 C34 120.8(5)
C29 C28 C34 119.7(6)
C28 C29 C30 118.6(6)
C28 C29 H29 120.7
C30 C29 H29 120.7
C31 C30 C29 120.5(6)
C31 C30 C35 121.0(6)
C29 C30 C35 118.5(6)
C30 C31 C32 121.1(6)
C30 C31 H31 119.5
C32 C31 H31 119.4
C33 C32 C31 118.6(7)
C33 C32 C36 120.2(7)
C31 C32 C36 121.2(6)
C32 C33 C28 121.8(6)
C32 C33 H33 119.1
C28 C33 H33 119.1
C28 C34 P2 115.8(4)
C28 C34 H34A 108.3
P2 C34 H34A 108.3
C28 C34 H34B 108.3
P2 C34 H34B 108.3
H34A C34 H34B 107.4
C30 C35 Br6 113.1(5)
C30 C35 Br5 109.6(5)
Br6 C35 Br5 111.0(4)
C30 C35 H35 107.7
Br6 C35 H35 107.7
Br5 C35 H35 107.7
C32 C36 H36A 109.5
C32 C36 H36B 109.5
H36A C36 H36B 109.5
C32 C36 H36C 109.5
H36A C36 H36C 109.5
H36B C36 H36C 109.5
C38 C37 C42 120.3(7)
C38 C37 P2 118.6(6)
C42 C37 P2 121.1(5)
C37 C38 C39 120.9(9)
C37 C38 H38 119.6
C39 C38 H38 119.6
C38 C39 C40 119.0(10)
C38 C39 H39 120.5
C40 C39 H39 120.5
C41 C40 C39 121.4(9)
C41 C40 H40 119.3
C39 C40 H40 119.3
C40 C41 C42 118.8(9)
C40 C41 H41 120.6
C42 C41 H41 120.6
C41 C42 C37 119.5(8)
C41 C42 H42 120.2
C37 C42 H42 120.3
C48 C43 C44 118.8(6)
C48 C43 P2 121.0(6)
C44 C43 P2 120.1(5)
C45 C44 C43 120.7(7)
C45 C44 H44 119.6
C43 C44 H44 119.7
C46 C45 C44 119.5(8)
C46 C45 H45 120.2
C44 C45 H45 120.2
C47 C46 C45 120.4(8)
C47 C46 H46 119.8
C45 C46 H46 119.8
C46 C47 C48 122.4(8)
C46 C47 H47 118.8
C48 C47 H47 118.8
C43 C48 C47 118.1(7)
C43 C48 H48 121.0
C47 C48 H48 120.9
C54 C49 C50 119.4(6)
C54 C49 P2 119.5(5)
C50 C49 P2 121.2(6)
C51 C50 C49 120.1(8)
C51 C50 H50 119.9
C49 C50 H50 120.0
C52 C51 C50 120.2(8)
C52 C51 H51 119.9
C50 C51 H51 119.9
C53 C52 C51 119.5(8)
C53 C52 H52 120.3
C51 C52 H52 120.3
C52 C53 C54 121.4(8)
C52 C53 H53 119.3
C54 C53 H53 119.3
C53 C54 C49 119.5(7)
C53 C54 H54 120.3
C49 C54 H54 120.3

loop_
_geom_bond_atom_site_label_1
_geom_bond_atom_site_label_2
_geom_bond_distance
Br3 C8 1.914(10)
Br4 C8 1.929(9)
Br5 C35 1.933(7)
Br6 C35 1.889(8)
P1 C22 1.789(6)
P1 C16 1.790(6)
P1 C10 1.792(6)
P1 C7 1.800(6)
P2 C43 1.788(6)
P2 C37 1.790(7)
P2 C49 1.790(6)
P2 C34 1.792(6)
C1 C2 1.376(8)
C1 C6 1.398(8)
C1 C7 1.493(8)
C2 C3 1.412(9)
C2 H2 0.930
C3 C4 1.393(10)
C3 C8 1.483(9)
C4 C5 1.366(10)
C4 H4 0.930
C5 C6 1.365(9)
C5 C9 1.544(10)
C6 H6 0.930
C7 H7A 0.970
C7 H7B 0.970
C8 H8 0.980
C9 H9A 0.960
C9 H9B 0.960
C9 H9C 0.960
C10 C11 1.391(8)
C10 C15 1.405(8)
C11 C12 1.371(9)
C11 H11 0.930
C12 C13 1.371(9)
C12 H12 0.930
C13 C14 1.356(10)
C13 H13 0.930
C14 C15 1.350(9)
C14 H14 0.930
C15 H15 0.930
C16 C21 1.371(8)
C16 C17 1.380(8)
C17 C18 1.372(9)
C17 H17 0.930
C18 C19 1.337(10)
C18 H18 0.930
C19 C20 1.391(10)
C19 H19 0.930
C20 C21 1.368(10)
C20 H20 0.930
C21 H21 0.930
C22 C23 1.381(9)
C22 C27 1.381(8)
C23 C24 1.387(9)
C23 H23 0.930
C24 C25 1.337(10)
C24 H24 0.930
C25 C26 1.359(10)
C25 H25 0.930
C26 C27 1.388(9)
C26 H26 0.930
C27 H27 0.930
C28 C33 1.383(8)
C28 C29 1.390(8)
C28 C34 1.536(8)
C29 C30 1.410(8)
C29 H29 0.930
C30 C31 1.358(9)
C30 C35 1.508(9)
C31 C32 1.384(9)
C31 H31 0.930
C32 C33 1.375(8)
C32 C36 1.515(9)
C33 H33 0.930
C34 H34A 0.970
C34 H34B 0.970
C35 H35 0.980
C36 H36A 0.960
C36 H36B 0.960
C36 H36C 0.960
C37 C38 1.362(9)
C37 C42 1.393(9)
C38 C39 1.375(13)
C38 H38 0.930
C39 C40 1.382(14)
C39 H39 0.930
C40 C41 1.381(13)
C40 H40 0.930
C41 C42 1.392(10)
C41 H41 0.930
C42 H42 0.930
C43 C48 1.388(9)
C43 C44 1.401(8)
C44 C45 1.394(10)
C44 H44 0.930
C45 C46 1.356(10)
C45 H45 0.930
C46 C47 1.346(10)
C46 H46 0.930
C47 C48 1.401(10)
C47 H47 0.930
C48 H48 0.930
C49 C54 1.382(9)
C49 C50 1.390(9)
C50 C51 1.379(10)
C50 H50 0.930
C51 C52 1.371(11)
C51 H51 0.930
C52 C53 1.369(10)
C52 H52 0.930
C53 C54 1.373(9)
C53 H53 0.930
C54 H54 0.930

loop_
_cod_related_entry_id
_cod_related_entry_database
_cod_related_entry_code
1 ChemSpider 30655104
